data_1531315
loop_
_publ_author_name
'Wang, Baoli'
'Kang, Xiaohui'
'Nishiura, Masayoshi'
'Luo, Yi'
'Hou, Zhaomin'

_publ_section_title
;
 Isolation, structure and reactivity of a scandium boryl oxycarbene
 complex
;
_journal_name_full 'Chem. Sci.'
_journal_paper_doi 10.1039/C5SC03138A
_journal_year 2015
_chemical_formula_sum 'C50 H71 B N3 O2 Sc Si'
_chemical_formula_weight 829.96
_chemical_name_common ScCOEthylene
_chemical_name_systematic
; 
 ? 
;
_chemical_properties_physical 'Air-sensitive, Moisture-sensitive, Oxygen-sensitive'
_space_group_IT_number 14
_symmetry_cell_setting monoclinic
_symmetry_space_group_name_Hall '-P 2ybc'
_symmetry_space_group_name_H-M 'P 1 21/c 1'
_atom_sites_solution_hydrogens geom
_atom_sites_solution_primary direct
_atom_sites_solution_secondary difmap
_audit_creation_method SHELXL-97
_audit_update_record
;
2015-01-06 deposited with the CCDC.
2015-09-16 downloaded from the CCDC.
;
_cell_angle_alpha 90.00
_cell_angle_beta 108.462(6)
_cell_angle_gamma 90.00
_cell_formula_units_Z 4
_cell_length_a 12.8438(17)
_cell_length_b 20.755(3)
_cell_length_c 18.740(3)
_cell_measurement_reflns_used 256
_cell_measurement_temperature 173(2)
_cell_measurement_theta_max 25
_cell_measurement_theta_min 2
_cell_volume 4738.5(12)
_computing_structure_refinement 'SHELXL-97 (Sheldrick, 1997)'
_computing_structure_solution 'SHELXS-97 (Sheldrick, 1990)'
_diffrn_ambient_temperature 173(2)
_diffrn_measured_fraction_theta_full 1.000
_diffrn_measured_fraction_theta_max 1.000
_diffrn_radiation_monochromator graphite
_diffrn_radiation_source 'fine-focus sealed tube'
_diffrn_radiation_type MoK\a
_diffrn_radiation_wavelength 0.71073
_diffrn_reflns_av_R_equivalents 0.0779
_diffrn_reflns_av_sigmaI/netI 0.0344
_diffrn_reflns_limit_h_max 15
_diffrn_reflns_limit_h_min -15
_diffrn_reflns_limit_k_max 24
_diffrn_reflns_limit_k_min -24
_diffrn_reflns_limit_l_max 22
_diffrn_reflns_limit_l_min -22
_diffrn_reflns_number 104382
_diffrn_reflns_theta_full 25.00
_diffrn_reflns_theta_max 25.00
_diffrn_reflns_theta_min 1.94
_exptl_absorpt_coefficient_mu 0.221
_exptl_absorpt_correction_T_max 0.9782
_exptl_absorpt_correction_T_min 0.9366
_exptl_absorpt_correction_type multi-scan
_exptl_absorpt_process_details SADABS
_exptl_crystal_colour colorless
_exptl_crystal_density_diffrn 1.163
_exptl_crystal_density_method 'not measured'
_exptl_crystal_description block
_exptl_crystal_F_000 1792
_exptl_crystal_size_max 0.30
_exptl_crystal_size_mid 0.20
_exptl_crystal_size_min 0.10
_refine_diff_density_max 0.297
_refine_diff_density_min -0.286
_refine_diff_density_rms 0.045
_refine_ls_extinction_method none
_refine_ls_goodness_of_fit_ref 1.092
_refine_ls_hydrogen_treatment noref
_refine_ls_matrix_type full
_refine_ls_number_parameters 543
_refine_ls_number_reflns 8340
_refine_ls_number_restraints 0
_refine_ls_restrained_S_all 1.092
_refine_ls_R_factor_all 0.0676
_refine_ls_R_factor_gt 0.0498
_refine_ls_shift/su_max 0.011
_refine_ls_shift/su_mean 0.000
_refine_ls_structure_factor_coef Fsqd
_refine_ls_weighting_details 'calc w=1/[\s^2^(Fo^2^)+(0.0465P)^2^+2.8060P] where P=(Fo^2^+2Fc^2^)/3'
_refine_ls_weighting_scheme calc
_refine_ls_wR_factor_gt 0.1063
_refine_ls_wR_factor_ref 0.1138
_reflns_number_gt 6944
_reflns_number_total 8340
_reflns_threshold_expression >2sigma(I)
_cod_data_source_file c5sc03138a2.cif
_cod_data_source_block 3
_cod_original_cell_volume 4738.4(12)
_cod_original_sg_symbol_H-M P2(1)/c
_cod_database_code 1531315

loop_
_symmetry_equiv_pos_as_xyz
'x, y, z'
'-x, y+1/2, -z+1/2'
'-x, -y, -z'
'x, -y-1/2, z-1/2'

loop_
_atom_site_label
_atom_site_type_symbol
_atom_site_fract_x
_atom_site_fract_y
_atom_site_fract_z
_atom_site_U_iso_or_equiv
_atom_site_adp_type
_atom_site_occupancy
_atom_site_symmetry_multiplicity
_atom_site_calc_flag
_atom_site_refinement_flags
_atom_site_disorder_assembly
_atom_site_disorder_group
Sc1 Sc 0.40570(3) 0.096407(18) 0.70890(2) 0.02134(11) Uani 1 1 d . . .
Si1 Si 0.26456(5) 0.10117(3) 0.54475(3) 0.02661(15) Uani 1 1 d . . .
B1 B 0.74205(19) 0.17316(11) 0.81513(14) 0.0212(5) Uani 1 1 d . . .
O2 O 0.54034(11) 0.14056(7) 0.75594(8) 0.0247(3) Uani 1 1 d . . .
O1 O 0.33252(11) 0.10604(7) 0.79733(9) 0.0311(4) Uani 1 1 d . . .
N1 N 0.29659(14) 0.15226(8) 0.62209(10) 0.0262(4) Uani 1 1 d . . .
N2 N 0.85084(13) 0.17981(9) 0.80877(10) 0.0253(4) Uani 1 1 d . . .
N3 N 0.76047(13) 0.17327(9) 0.89490(10) 0.0248(4) Uani 1 1 d . . .
C1 C 0.33886(17) 0.02963(10) 0.59778(13) 0.0284(5) Uani 1 1 d . . .
C2 C 0.29902(18) -0.00189(10) 0.65241(14) 0.0312(5) Uani 1 1 d . . .
C3 C 0.38903(19) -0.02565(10) 0.71144(14) 0.0336(5) Uani 1 1 d . . .
C4 C 0.48631(18) -0.01101(10) 0.69409(14) 0.0308(5) Uani 1 1 d . . .
C5 C 0.45622(18) 0.02208(10) 0.62500(13) 0.0294(5) Uani 1 1 d . . .
C6 C 0.1800(2) -0.01216(13) 0.64719(16) 0.0459(7) Uani 1 1 d . . .
H6A H 0.1764 -0.0349 0.6922 0.069 Uiso 1 1 d R . .
H6B H 0.1434 -0.0379 0.6025 0.069 Uiso 1 1 d R . .
H6C H 0.1433 0.0297 0.6435 0.069 Uiso 1 1 d R . .
C7 C 0.3828(2) -0.06401(13) 0.77835(16) 0.0473(7) Uani 1 1 d . . .
H7A H 0.3385 -0.0405 0.8038 0.071 Uiso 1 1 d R . .
H7B H 0.4569 -0.0705 0.8134 0.071 Uiso 1 1 d R . .
H7C H 0.3488 -0.1059 0.7613 0.071 Uiso 1 1 d R . .
C8 C 0.6009(2) -0.03093(12) 0.73865(15) 0.0414(6) Uani 1 1 d . . .
H8A H 0.6346 -0.0536 0.7057 0.062 Uiso 1 1 d R . .
H8B H 0.5984 -0.0596 0.7796 0.062 Uiso 1 1 d R . .
H8C H 0.6443 0.0074 0.7597 0.062 Uiso 1 1 d R . .
C9 C 0.53893(19) 0.04276(12) 0.58787(14) 0.0364(6) Uani 1 1 d . . .
H9A H 0.6018 0.0630 0.6253 0.055 Uiso 1 1 d R . .
H9B H 0.5049 0.0737 0.5478 0.055 Uiso 1 1 d R . .
H9C H 0.5639 0.0050 0.5664 0.055 Uiso 1 1 d R . .
C10 C 0.11426(19) 0.08612(13) 0.49756(14) 0.0392(6) Uani 1 1 d . . .
H10A H 0.0787 0.0776 0.5358 0.059 Uiso 1 1 d R . .
H10B H 0.1048 0.0488 0.4641 0.059 Uiso 1 1 d R . .
H10C H 0.0808 0.1241 0.4682 0.059 Uiso 1 1 d R . .
C11 C 0.3169(2) 0.13063(12) 0.46795(14) 0.0395(6) Uani 1 1 d . . .
H11A H 0.2636 0.1606 0.4355 0.059 Uiso 1 1 d R . .
H11B H 0.3274 0.0939 0.4380 0.059 Uiso 1 1 d R . .
H11C H 0.3871 0.1528 0.4901 0.059 Uiso 1 1 d R . .
C12 C 0.26546(16) 0.21646(10) 0.62352(13) 0.0258(5) Uani 1 1 d . . .
C13 C 0.29520(18) 0.25034(11) 0.69188(13) 0.0299(5) Uani 1 1 d . . .
H13 H 0.3381 0.2291 0.7364 0.036 Uiso 1 1 d R . .
C14 C 0.26420(19) 0.31326(11) 0.69652(15) 0.0373(6) Uani 1 1 d . . .
H14 H 0.2857 0.3344 0.7439 0.045 Uiso 1 1 d R . .
C15 C 0.2023(2) 0.34595(12) 0.63314(16) 0.0418(6) Uani 1 1 d . . .
H15 H 0.1811 0.3894 0.6364 0.050 Uiso 1 1 d R . .
C16 C 0.1720(2) 0.31417(12) 0.56513(15) 0.0410(6) Uani 1 1 d . . .
H16 H 0.1294 0.3362 0.5211 0.049 Uiso 1 1 d R . .
C17 C 0.20243(19) 0.25091(11) 0.55966(14) 0.0353(6) Uani 1 1 d . . .
H17 H 0.1804 0.2303 0.5119 0.042 Uiso 1 1 d R . .
C18 C 0.89331(16) 0.17790(10) 0.74609(12) 0.0237(5) Uani 1 1 d . . .
C19 C 0.90153(16) 0.11841(11) 0.71227(13) 0.0273(5) Uani 1 1 d . . .
C20 C 0.94803(18) 0.11843(12) 0.65434(13) 0.0338(6) Uani 1 1 d . . .
H20 H 0.9523 0.0791 0.6294 0.041 Uiso 1 1 d R . .
C21 C 0.98775(18) 0.17391(12) 0.63249(14) 0.0367(6) Uani 1 1 d . . .
H21 H 1.0212 0.1724 0.5940 0.044 Uiso 1 1 d R . .
C22 C 0.97925(18) 0.23159(12) 0.66615(13) 0.0332(5) Uani 1 1 d . . .
H22 H 1.0069 0.2697 0.6506 0.040 Uiso 1 1 d R . .
C23 C 0.93054(17) 0.23507(11) 0.72281(12) 0.0273(5) Uani 1 1 d . . .
C24 C 0.9196(2) 0.30050(11) 0.75584(15) 0.0384(6) Uani 1 1 d . . .
H24 H 0.8719 0.2955 0.7886 0.046 Uiso 1 1 d R . .
C25 C 0.8654(2) 0.34891(13) 0.69434(18) 0.0563(8) Uani 1 1 d . . .
H25A H 0.9125 0.3560 0.6629 0.085 Uiso 1 1 d R . .
H25B H 0.8545 0.3898 0.7173 0.085 Uiso 1 1 d R . .
H25C H 0.7942 0.3321 0.6632 0.085 Uiso 1 1 d R . .
C26 C 1.0316(2) 0.32570(14) 0.80459(18) 0.0592(8) Uani 1 1 d . . .
H26A H 1.0643 0.2951 0.8454 0.089 Uiso 1 1 d R . .
H26B H 1.0222 0.3676 0.8260 0.089 Uiso 1 1 d R . .
H26C H 1.0799 0.3306 0.7736 0.089 Uiso 1 1 d R . .
C27 C 0.86268(19) 0.05624(11) 0.73804(15) 0.0379(6) Uani 1 1 d . . .
H27 H 0.7904 0.0653 0.7455 0.045 Uiso 1 1 d R . .
C28 C 0.9413(3) 0.03320(15) 0.81343(19) 0.0628(9) Uani 1 1 d . . .
H28A H 1.0117 0.0213 0.8072 0.094 Uiso 1 1 d R . .
H28B H 0.9098 -0.0043 0.8308 0.094 Uiso 1 1 d R . .
H28C H 0.9528 0.0679 0.8506 0.094 Uiso 1 1 d R . .
C29 C 0.8449(2) 0.00189(13) 0.68056(19) 0.0552(8) Uani 1 1 d . . .
H29A H 0.7955 0.0166 0.6319 0.083 Uiso 1 1 d R . .
H29B H 0.8124 -0.0353 0.6978 0.083 Uiso 1 1 d R . .
H29C H 0.9156 -0.0106 0.6750 0.083 Uiso 1 1 d R . .
C30 C 0.92543(18) 0.18656(13) 0.88159(13) 0.0369(6) Uani 1 1 d . . .
H30 H 1.0022 0.1931 0.8930 0.044 Uiso 1 1 d R . .
C31 C 0.87295(18) 0.18251(13) 0.93203(13) 0.0361(6) Uani 1 1 d . . .
H31 H 0.9063 0.1854 0.9850 0.043 Uiso 1 1 d R . .
C32 C 0.68932(16) 0.17037(11) 0.94046(11) 0.0245(5) Uani 1 1 d . . .
C33 C 0.67803(18) 0.11186(11) 0.97457(12) 0.0305(5) Uani 1 1 d . B .
C34 C 0.6180(2) 0.11189(12) 1.02492(13) 0.0368(6) Uani 1 1 d . . .
H34 H 0.6102 0.0729 1.0493 0.044 Uiso 1 1 d R . .
C35 C 0.5697(2) 0.16743(13) 1.03977(13) 0.0382(6) Uani 1 1 d . . .
H35 H 0.5296 0.1666 1.0746 0.046 Uiso 1 1 d R . .
C36 C 0.57954(19) 0.22425(12) 1.00411(13) 0.0336(5) Uani 1 1 d . . .
H36 H 0.5448 0.2621 1.0141 0.040 Uiso 1 1 d R . .
C37 C 0.63951(17) 0.22730(11) 0.95377(12) 0.0270(5) Uani 1 1 d . A .
C38 C 0.65079(19) 0.29104(11) 0.91717(13) 0.0337(5) Uani 1 1 d . . .
C41 C 0.7288(2) 0.04942(12) 0.95828(14) 0.0410(6) Uani 1 1 d . . .
C44 C 0.3892(2) 0.12609(14) 0.87397(14) 0.0451(7) Uani 1 1 d . . .
H44A H 0.4593 0.1478 0.8775 0.054 Uiso 1 1 d R . .
H44B H 0.4046 0.0887 0.9086 0.054 Uiso 1 1 d R . .
C45 C 0.3108(2) 0.17198(18) 0.8921(2) 0.0695(10) Uani 1 1 d . . .
H45A H 0.3197 0.1712 0.9465 0.083 Uiso 1 1 d R . .
H45B H 0.3227 0.2165 0.8774 0.083 Uiso 1 1 d R . .
C46 C 0.2009(2) 0.14848(19) 0.84757(19) 0.0689(10) Uani 1 1 d . . .
H46A H 0.1512 0.1852 0.8272 0.083 Uiso 1 1 d R . .
H46B H 0.1688 0.1221 0.8794 0.083 Uiso 1 1 d R . .
C47 C 0.2157(2) 0.10877(17) 0.78491(17) 0.0588(8) Uani 1 1 d . . .
H47A H 0.1857 0.0649 0.7856 0.071 Uiso 1 1 d R . .
H47B H 0.1774 0.1289 0.7357 0.071 Uiso 1 1 d R . .
C48 C 0.62957(15) 0.17671(9) 0.75016(11) 0.0205(4) Uani 1 1 d . . .
C49 C 0.62613(18) 0.19232(11) 0.67054(12) 0.0290(5) Uani 1 1 d . . .
H49A H 0.6969 0.1948 0.6601 0.035 Uiso 1 1 d R . .
H49B H 0.5645 0.1745 0.6289 0.035 Uiso 1 1 d R . .
C50 C 0.60060(18) 0.24447(11) 0.71726(13) 0.0292(5) Uani 1 1 d . . .
H50A H 0.5233 0.2587 0.7047 0.035 Uiso 1 1 d R . .
H50B H 0.6558 0.2790 0.7359 0.035 Uiso 1 1 d R . .
C39 C 0.6993(18) 0.3417(12) 0.9766(18) 0.049(3) Uani 0.50 1 d P A 1
H39A H 0.7102 0.3805 0.9499 0.074 Uiso 0.50 1 d PR A 1
H39B H 0.7699 0.3278 1.0117 0.074 Uiso 0.50 1 d PR A 1
H39C H 0.6484 0.3513 1.0045 0.074 Uiso 0.50 1 d PR A 1
C40 C 0.5384(11) 0.3163(10) 0.8671(11) 0.039(4) Uani 0.50 1 d P A 1
H40A H 0.4909 0.3224 0.8984 0.058 Uiso 0.50 1 d PR A 1
H40B H 0.5076 0.2827 0.8297 0.058 Uiso 0.50 1 d PR A 1
H40C H 0.5434 0.3568 0.8414 0.058 Uiso 0.50 1 d PR A 1
C42 C 0.6336(12) -0.0031(7) 0.9347(7) 0.0553(9) Uani 0.50 1 d P B 1
H42A H 0.6677 -0.0442 0.9290 0.083 Uiso 0.50 1 d PR B 1
H42B H 0.5743 0.0068 0.8883 0.083 Uiso 0.50 1 d PR B 1
H42C H 0.6037 -0.0062 0.9766 0.083 Uiso 0.50 1 d PR B 1
C43 C 0.8181(10) 0.0248(4) 1.0277(6) 0.0553(9) Uani 0.50 1 d P B 1
H43A H 0.7974 0.0129 1.0720 0.083 Uiso 0.50 1 d PR B 1
H43B H 0.8690 0.0613 1.0401 0.083 Uiso 0.50 1 d PR B 1
H43C H 0.8537 -0.0120 1.0122 0.083 Uiso 0.50 1 d PR B 1
C51 C 0.730(2) 0.3384(15) 0.974(2) 0.082(7) Uani 0.50 1 d P A 2
H51A H 0.7371 0.3799 0.9507 0.123 Uiso 0.50 1 d PR A 2
H51B H 0.8022 0.3177 0.9924 0.123 Uiso 0.50 1 d PR A 2
H51C H 0.7015 0.3456 1.0158 0.123 Uiso 0.50 1 d PR A 2
C52 C 0.5406(17) 0.3190(12) 0.8761(14) 0.077(7) Uani 0.50 1 d P A 2
H52A H 0.5038 0.3337 0.9117 0.115 Uiso 0.50 1 d PR A 2
H52B H 0.4929 0.2886 0.8404 0.115 Uiso 0.50 1 d PR A 2
H52C H 0.5560 0.3561 0.8487 0.115 Uiso 0.50 1 d PR A 2
C53 C 0.6593(11) -0.0093(7) 0.9497(7) 0.0553(9) Uani 0.50 1 d P B 2
H53A H 0.6885 -0.0435 0.9253 0.083 Uiso 0.50 1 d PR B 2
H53B H 0.5872 0.0042 0.9163 0.083 Uiso 0.50 1 d PR B 2
H53C H 0.6520 -0.0255 0.9970 0.083 Uiso 0.50 1 d PR B 2
C54 C 0.8446(9) 0.0380(4) 1.0187(6) 0.0553(9) Uani 0.50 1 d P B 2
H54A H 0.8277 0.0373 1.0662 0.083 Uiso 0.50 1 d PR B 2
H54B H 0.8999 0.0712 1.0212 0.083 Uiso 0.50 1 d PR B 2
H54C H 0.8731 -0.0041 1.0103 0.083 Uiso 0.50 1 d PR B 2
H38 H 0.6983 0.2875 0.8759 0.055(8) Uiso 1 1 d R . .
H41 H 0.7605 0.0604 0.9086 0.057(8) Uiso 1 1 d R . .

loop_
_atom_site_aniso_label
_atom_site_aniso_U_11
_atom_site_aniso_U_22
_atom_site_aniso_U_33
_atom_site_aniso_U_23
_atom_site_aniso_U_13
_atom_site_aniso_U_12
Sc1 0.0192(2) 0.0214(2) 0.0230(2) 0.00013(17) 0.00612(17) -0.00229(16)
Si1 0.0249(3) 0.0302(3) 0.0236(3) -0.0033(3) 0.0062(3) -0.0026(2)
B1 0.0228(12) 0.0190(12) 0.0236(13) -0.0003(10) 0.0100(10) 0.0020(9)
O2 0.0214(7) 0.0277(8) 0.0249(8) 0.0017(6) 0.0070(6) -0.0038(6)
O1 0.0217(8) 0.0438(10) 0.0287(9) -0.0022(7) 0.0092(7) -0.0023(7)
N1 0.0254(9) 0.0255(10) 0.0257(10) 0.0005(8) 0.0054(8) 0.0013(7)
N2 0.0181(9) 0.0373(11) 0.0205(10) -0.0034(8) 0.0061(8) -0.0007(8)
N3 0.0188(9) 0.0361(10) 0.0193(10) -0.0006(8) 0.0058(8) 0.0014(7)
C1 0.0282(12) 0.0240(12) 0.0323(13) -0.0081(10) 0.0089(10) -0.0052(9)
C2 0.0299(12) 0.0229(11) 0.0403(14) -0.0027(10) 0.0103(11) -0.0068(9)
C3 0.0363(13) 0.0213(12) 0.0418(15) 0.0019(10) 0.0105(11) -0.0043(10)
C4 0.0293(12) 0.0197(11) 0.0423(15) -0.0009(10) 0.0095(11) 0.0004(9)
C5 0.0302(12) 0.0234(11) 0.0354(14) -0.0088(10) 0.0116(11) -0.0021(9)
C6 0.0342(14) 0.0474(16) 0.0562(18) 0.0048(13) 0.0144(13) -0.0122(12)
C7 0.0460(16) 0.0354(14) 0.0589(18) 0.0164(13) 0.0143(14) -0.0053(12)
C8 0.0348(13) 0.0350(14) 0.0518(17) 0.0059(12) 0.0098(12) 0.0072(11)
C9 0.0336(13) 0.0396(14) 0.0391(14) -0.0097(11) 0.0156(11) 0.0008(11)
C10 0.0312(13) 0.0510(16) 0.0311(14) -0.0049(12) 0.0037(11) -0.0049(11)
C11 0.0418(14) 0.0447(15) 0.0338(14) 0.0019(12) 0.0144(12) 0.0012(11)
C12 0.0206(11) 0.0255(11) 0.0307(13) 0.0000(10) 0.0071(10) -0.0024(9)
C13 0.0274(12) 0.0291(12) 0.0299(13) -0.0010(10) 0.0043(10) -0.0016(9)
C14 0.0388(14) 0.0304(13) 0.0415(15) -0.0093(11) 0.0114(12) -0.0043(11)
C15 0.0422(14) 0.0238(12) 0.0590(18) 0.0010(12) 0.0152(13) 0.0028(11)
C16 0.0374(14) 0.0368(14) 0.0429(16) 0.0108(12) 0.0044(12) 0.0066(11)
C17 0.0362(13) 0.0347(13) 0.0309(14) -0.0002(11) 0.0049(11) 0.0004(10)
C18 0.0137(10) 0.0365(13) 0.0211(11) -0.0018(9) 0.0057(9) 0.0018(9)
C19 0.0162(10) 0.0352(12) 0.0299(13) -0.0035(10) 0.0065(9) 0.0005(9)
C20 0.0268(12) 0.0424(14) 0.0334(14) -0.0120(11) 0.0110(11) 0.0014(10)
C21 0.0283(12) 0.0562(16) 0.0296(13) -0.0055(12) 0.0150(11) -0.0020(11)
C22 0.0284(12) 0.0412(14) 0.0326(14) 0.0037(11) 0.0134(11) -0.0034(10)
C23 0.0192(11) 0.0354(13) 0.0269(12) -0.0021(10) 0.0068(9) -0.0009(9)
C24 0.0363(13) 0.0358(14) 0.0469(16) -0.0056(12) 0.0186(12) -0.0018(11)
C25 0.0578(18) 0.0394(16) 0.074(2) 0.0070(15) 0.0241(16) 0.0114(13)
C26 0.0574(18) 0.0521(18) 0.064(2) -0.0212(15) 0.0141(16) -0.0128(14)
C27 0.0303(13) 0.0345(13) 0.0542(17) -0.0067(12) 0.0210(12) -0.0037(10)
C28 0.067(2) 0.0507(18) 0.069(2) 0.0216(16) 0.0193(17) -0.0047(15)
C29 0.0468(16) 0.0373(15) 0.091(2) -0.0191(15) 0.0355(17) -0.0035(12)
C30 0.0173(11) 0.0665(17) 0.0236(13) -0.0041(12) 0.0020(10) 0.0007(11)
C31 0.0219(12) 0.0634(17) 0.0186(12) -0.0031(11) -0.0002(10) 0.0027(11)
C32 0.0211(11) 0.0390(13) 0.0123(11) -0.0021(9) 0.0037(9) 0.0009(9)
C33 0.0310(12) 0.0382(13) 0.0205(12) 0.0025(10) 0.0057(10) 0.0045(10)
C34 0.0438(14) 0.0462(15) 0.0219(13) 0.0076(11) 0.0127(11) -0.0001(11)
C35 0.0398(14) 0.0586(17) 0.0213(13) -0.0012(11) 0.0170(11) 0.0018(12)
C36 0.0341(13) 0.0432(14) 0.0247(13) -0.0073(11) 0.0109(11) 0.0038(11)
C37 0.0260(11) 0.0349(13) 0.0175(11) -0.0033(9) 0.0033(9) -0.0004(9)
C38 0.0373(13) 0.0336(13) 0.0317(14) -0.0023(11) 0.0131(11) 0.0006(11)
C41 0.0495(15) 0.0378(14) 0.0362(15) 0.0074(11) 0.0144(12) 0.0097(12)
C44 0.0313(13) 0.0741(19) 0.0295(14) -0.0054(13) 0.0092(11) -0.0013(13)
C45 0.0509(18) 0.093(3) 0.070(2) -0.0353(19) 0.0269(17) 0.0015(17)
C46 0.0355(16) 0.105(3) 0.070(2) -0.015(2) 0.0230(16) 0.0123(16)
C47 0.0249(13) 0.100(2) 0.0540(18) -0.0140(17) 0.0163(13) -0.0122(14)
C48 0.0188(10) 0.0224(11) 0.0205(11) -0.0001(9) 0.0068(9) -0.0015(8)
C49 0.0268(12) 0.0382(13) 0.0217(12) 0.0017(10) 0.0071(10) -0.0025(10)
C50 0.0254(11) 0.0266(12) 0.0328(13) 0.0070(10) 0.0050(10) -0.0006(9)
C39 0.059(8) 0.038(5) 0.050(6) -0.007(4) 0.015(6) -0.018(5)
C40 0.027(5) 0.056(9) 0.038(5) 0.008(5) 0.018(4) 0.015(5)
C42 0.058(5) 0.044(2) 0.062(3) 0.008(2) 0.0168(18) 0.0121(17)
C43 0.058(5) 0.044(2) 0.062(3) 0.008(2) 0.0168(18) 0.0121(17)
C51 0.102(16) 0.075(10) 0.060(7) -0.012(7) 0.013(13) -0.045(10)
C52 0.095(12) 0.064(12) 0.076(12) 0.045(9) 0.034(9) 0.028(9)
C53 0.058(5) 0.044(2) 0.062(3) 0.008(2) 0.0168(18) 0.0121(17)
C54 0.058(5) 0.044(2) 0.062(3) 0.008(2) 0.0168(18) 0.0121(17)

loop_
_atom_type_symbol
_atom_type_description
_atom_type_scat_dispersion_real
_atom_type_scat_dispersion_imag
_atom_type_scat_source
C C 0.0033 0.0016 'International Tables Vol C Tables 4.2.6.8 and 6.1.1.4'
H H 0.0000 0.0000 'International Tables Vol C Tables 4.2.6.8 and 6.1.1.4'
B B 0.0013 0.0007 'International Tables Vol C Tables 4.2.6.8 and 6.1.1.4'
N N 0.0061 0.0033 'International Tables Vol C Tables 4.2.6.8 and 6.1.1.4'
O O 0.0106 0.0060 'International Tables Vol C Tables 4.2.6.8 and 6.1.1.4'
Si Si 0.0817 0.0704 'International Tables Vol C Tables 4.2.6.8 and 6.1.1.4'
Sc Sc 0.2519 0.3716 'International Tables Vol C Tables 4.2.6.8 and 6.1.1.4'

loop_
_geom_angle_atom_site_label_1
_geom_angle_atom_site_label_2
_geom_angle_atom_site_label_3
_geom_angle
O2 Sc1 N1 111.92(7)
O2 Sc1 O1 98.75(6)
N1 Sc1 O1 101.27(6)
O2 Sc1 C1 134.01(7)
N1 Sc1 C1 71.66(7)
O1 Sc1 C1 126.27(7)
O2 Sc1 C5 102.41(7)
N1 Sc1 C5 95.59(7)
O1 Sc1 C5 145.61(7)
C1 Sc1 C5 34.48(7)
O2 Sc1 C2 152.01(7)
N1 Sc1 C2 88.90(7)
O1 Sc1 C2 95.00(7)
C1 Sc1 C2 33.96(7)
C5 Sc1 C2 55.33(7)
O2 Sc1 C4 97.61(7)
N1 Sc1 C4 126.54(8)
O1 Sc1 C4 117.54(7)
C1 Sc1 C4 56.14(8)
C5 Sc1 C4 33.03(8)
C2 Sc1 C4 54.40(7)
O2 Sc1 C3 122.61(7)
N1 Sc1 C3 121.25(8)
O1 Sc1 C3 91.04(7)
C1 Sc1 C3 55.74(8)
C5 Sc1 C3 54.68(8)
C2 Sc1 C3 32.50(8)
C4 Sc1 C3 32.62(7)
O2 Sc1 Si1 127.95(5)
N1 Sc1 Si1 33.81(5)
O1 Sc1 Si1 120.62(4)
C1 Sc1 Si1 38.02(6)
C5 Sc1 Si1 64.02(6)
C2 Sc1 Si1 61.72(6)
C4 Sc1 Si1 92.96(6)
C3 Sc1 Si1 91.41(6)
N1 Si1 C1 95.46(9)
N1 Si1 C11 113.21(11)
C1 Si1 C11 114.84(11)
N1 Si1 C10 115.54(10)
C1 Si1 C10 113.17(11)
C11 Si1 C10 104.95(12)
N1 Si1 Sc1 42.87(6)
C1 Si1 Sc1 52.84(7)
C11 Si1 Sc1 122.98(8)
C10 Si1 Sc1 131.79(8)
N3 B1 N2 103.91(18)
N3 B1 C48 127.93(18)
N2 B1 C48 127.45(19)
C48 O2 Sc1 149.81(13)
C47 O1 C44 108.56(18)
C47 O1 Sc1 124.24(15)
C44 O1 Sc1 125.65(13)
C12 N1 Si1 127.30(15)
C12 N1 Sc1 129.12(14)
Si1 N1 Sc1 103.32(9)
C30 N2 C18 118.44(17)
C30 N2 B1 108.01(18)
C18 N2 B1 133.49(18)
C31 N3 C32 117.37(17)
C31 N3 B1 108.67(17)
C32 N3 B1 133.80(17)
C5 C1 C2 105.5(2)
C5 C1 Si1 125.14(16)
C2 C1 Si1 120.15(16)
C5 C1 Sc1 73.20(12)
C2 C1 Sc1 75.96(13)
Si1 C1 Sc1 89.13(8)
C3 C2 C1 109.20(19)
C3 C2 C6 124.1(2)
C1 C2 C6 126.6(2)
C3 C2 Sc1 75.53(13)
C1 C2 Sc1 70.08(12)
C6 C2 Sc1 123.29(16)
C2 C3 C4 107.9(2)
C2 C3 C7 126.1(2)
C4 C3 C7 125.8(2)
C2 C3 Sc1 71.96(12)
C4 C3 Sc1 72.38(12)
C7 C3 Sc1 124.60(17)
C5 C4 C3 108.1(2)
C5 C4 C8 125.5(2)
C3 C4 C8 126.3(2)
C5 C4 Sc1 70.46(12)
C3 C4 Sc1 75.00(12)
C8 C4 Sc1 123.29(16)
C4 C5 C1 109.33(19)
C4 C5 C9 122.4(2)
C1 C5 C9 128.2(2)
C4 C5 Sc1 76.50(13)
C1 C5 Sc1 72.31(12)
C9 C5 Sc1 119.32(14)
C2 C6 H6A 109.5
C2 C6 H6B 109.5
H6A C6 H6B 109.5
C2 C6 H6C 109.5
H6A C6 H6C 109.5
H6B C6 H6C 109.5
C3 C7 H7A 109.5
C3 C7 H7B 109.5
H7A C7 H7B 109.5
C3 C7 H7C 109.4
H7A C7 H7C 109.5
H7B C7 H7C 109.5
C4 C8 H8A 109.4
C4 C8 H8B 109.5
H8A C8 H8B 109.5
C4 C8 H8C 109.5
H8A C8 H8C 109.5
H8B C8 H8C 109.5
C5 C9 H9A 109.5
C5 C9 H9B 109.5
H9A C9 H9B 109.5
C5 C9 H9C 109.5
H9A C9 H9C 109.5
H9B C9 H9C 109.5
Si1 C10 H10A 109.5
Si1 C10 H10B 109.5
H10A C10 H10B 109.5
Si1 C10 H10C 109.5
H10A C10 H10C 109.5
H10B C10 H10C 109.5
Si1 C11 H11A 109.5
Si1 C11 H11B 109.5
H11A C11 H11B 109.5
Si1 C11 H11C 109.5
H11A C11 H11C 109.5
H11B C11 H11C 109.5
N1 C12 C13 120.0(2)
N1 C12 C17 124.1(2)
C13 C12 C17 116.0(2)
C14 C13 C12 122.2(2)
C14 C13 H13 118.9
C12 C13 H13 118.9
C13 C14 C15 120.8(2)
C13 C14 H14 119.6
C15 C14 H14 119.6
C16 C15 C14 118.6(2)
C16 C15 H15 120.7
C14 C15 H15 120.7
C15 C16 C17 121.3(2)
C15 C16 H16 119.3
C17 C16 H16 119.4
C16 C17 C12 121.2(2)
C16 C17 H17 119.4
C12 C17 H17 119.4
C23 C18 C19 121.46(19)
C23 C18 N2 118.99(18)
C19 C18 N2 119.47(19)
C20 C19 C18 117.5(2)
C20 C19 C27 120.9(2)
C18 C19 C27 121.61(19)
C21 C20 C19 121.5(2)
C21 C20 H20 119.2
C19 C20 H20 119.2
C20 C21 C22 120.2(2)
C20 C21 H21 119.9
C22 C21 H21 119.9
C21 C22 C23 121.0(2)
C21 C22 H22 119.5
C23 C22 H22 119.5
C22 C23 C18 118.2(2)
C22 C23 C24 118.6(2)
C18 C23 C24 123.13(19)
C23 C24 C25 111.2(2)
C23 C24 C26 111.0(2)
C25 C24 C26 110.1(2)
C23 C24 H24 108.1
C25 C24 H24 108.1
C26 C24 H24 108.1
C24 C25 H25A 109.5
C24 C25 H25B 109.5
H25A C25 H25B 109.5
C24 C25 H25C 109.4
H25A C25 H25C 109.5
H25B C25 H25C 109.5
C24 C26 H26A 109.5
C24 C26 H26B 109.4
H26A C26 H26B 109.5
C24 C26 H26C 109.5
H26A C26 H26C 109.5
H26B C26 H26C 109.5
C19 C27 C29 113.3(2)
C19 C27 C28 111.9(2)
C29 C27 C28 109.2(2)
C19 C27 H27 107.4
C29 C27 H27 107.4
C28 C27 H27 107.4
C27 C28 H28A 109.4
C27 C28 H28B 109.5
H28A C28 H28B 109.5
C27 C28 H28C 109.5
H28A C28 H28C 109.5
H28B C28 H28C 109.5
C27 C29 H29A 109.5
C27 C29 H29B 109.5
H29A C29 H29B 109.5
C27 C29 H29C 109.5
H29A C29 H29C 109.5
H29B C29 H29C 109.5
C31 C30 N2 110.00(19)
C31 C30 H30 125.0
N2 C30 H30 125.0
C30 C31 N3 109.3(2)
C30 C31 H31 125.3
N3 C31 H31 125.4
C33 C32 C37 122.00(19)
C33 C32 N3 119.01(19)
C37 C32 N3 118.83(19)
C34 C33 C32 117.9(2)
C34 C33 C41 119.9(2)
C32 C33 C41 122.2(2)
C35 C34 C33 121.2(2)
C35 C34 H34 119.4
C33 C34 H34 119.4
C34 C35 C36 120.0(2)
C34 C35 H35 120.0
C36 C35 H35 120.0
C35 C36 C37 121.4(2)
C35 C36 H36 119.3
C37 C36 H36 119.3
C36 C37 C32 117.5(2)
C36 C37 C38 119.8(2)
C32 C37 C38 122.65(19)
C52 C38 C39 102.2(13)
C52 C38 C37 111.1(9)
C39 C38 C37 110.4(10)
C52 C38 C40 6.2(15)
C39 C38 C40 107.4(11)
C37 C38 C40 111.5(8)
C52 C38 C51 114.3(14)
C39 C38 C51 15.6(14)
C37 C38 C51 112.1(12)
C40 C38 C51 118.8(12)
C52 C38 H38 107.5
C39 C38 H38 111.3
C37 C38 H38 113.7
C40 C38 H38 102.1
C51 C38 H38 97.4
C53 C41 C33 116.0(5)
C53 C41 C43 94.6(4)
C33 C41 C43 111.6(4)
C53 C41 C54 110.6(4)
C33 C41 C54 110.5(3)
C43 C41 C54 18.7(4)
C53 C41 C42 13.7(5)
C33 C41 C42 107.4(4)
C43 C41 C42 108.1(5)
C54 C41 C42 124.3(5)
C53 C41 H41 115.3
C33 C41 H41 106.1
C43 C41 H41 113.2
C54 C41 H41 96.7
C42 C41 H41 110.4
O1 C44 C45 104.1(2)
O1 C44 H44A 110.9
C45 C44 H44A 110.9
O1 C44 H44B 111.0
C45 C44 H44B 111.0
H44A C44 H44B 109.0
C46 C45 C44 104.6(3)
C46 C45 H45A 110.8
C44 C45 H45A 110.8
C46 C45 H45B 110.9
C44 C45 H45B 110.9
H45A C45 H45B 108.9
C45 C46 C47 106.8(2)
C45 C46 H46A 110.3
C47 C46 H46A 110.3
C45 C46 H46B 110.4
C47 C46 H46B 110.4
H46A C46 H46B 108.6
O1 C47 C46 106.2(2)
O1 C47 H47A 110.5
C46 C47 H47A 110.5
O1 C47 H47B 110.5
C46 C47 H47B 110.5
H47A C47 H47B 108.7
O2 C48 C49 114.91(17)
O2 C48 C50 114.94(16)
C49 C48 C50 58.65(14)
O2 C48 B1 119.28(17)
C49 C48 B1 120.48(17)
C50 C48 B1 113.69(17)
C50 C49 C48 61.33(14)
C50 C49 H49A 117.6
C48 C49 H49A 117.6
C50 C49 H49B 117.6
C48 C49 H49B 117.6
H49A C49 H49B 114.7
C49 C50 C48 60.02(14)
C49 C50 H50A 117.8
C48 C50 H50A 117.8
C49 C50 H50B 117.8
C48 C50 H50B 117.8
H50A C50 H50B 114.9
C38 C39 H39A 106.7
C38 C39 H39B 111.5
H39A C39 H39B 109.5
C38 C39 H39C 110.2
H39A C39 H39C 109.5
H39B C39 H39C 109.5
C38 C39 H51A 108.0
H39A C39 H51A 17.2
H39B C39 H51A 93.7
H39C C39 H51A 122.9
C38 C39 H51B 93.0
H39A C39 H51B 97.3
H39B C39 H51B 27.5
H39C C39 H51B 136.7
H51A C39 H51B 80.1
C38 C39 H51C 133.7
H39A C39 H51C 117.2
H39B C39 H51C 68.0
H39C C39 H51C 42.1
H51A C39 H51C 118.4
H51B C39 H51C 95.5
C38 C40 H40A 108.7
C38 C40 H40B 106.4
H40A C40 H40B 109.5
C38 C40 H40C 113.3
H40A C40 H40C 109.5
H40B C40 H40C 109.5
C38 C40 H52A 99.9
H40A C40 H52A 17.1
H40B C40 H52A 126.6
H40C C40 H52A 101.1
C38 C40 H52B 117.4
H40A C40 H52B 89.8
H40B C40 H52B 19.9
H40C C40 H52B 115.2
H52A C40 H52B 106.9
C38 C40 H52C 103.5
H40A C40 H52C 111.7
H40B C40 H52C 116.6
H40C C40 H52C 10.3
H52A C40 H52C 100.8
H52B C40 H52C 124.5
C41 C42 H42A 107.2
C41 C42 H42B 114.6
H42A C42 H42B 109.5
C41 C42 H42C 106.5
H42A C42 H42C 109.5
H42B C42 H42C 109.5
C41 C42 H53A 95.1
H42A C42 H53A 13.4
H42B C42 H53A 111.1
H42C C42 H53A 119.5
C41 C42 H53B 121.1
H42A C42 H53B 123.3
H42B C42 H53B 25.0
H42C C42 H53B 84.7
H53A C42 H53B 129.7
C41 C42 H53C 95.6
H42A C42 H53C 79.3
H42B C42 H53C 142.9
H42C C42 H53C 37.5
H53A C42 H53C 85.7
H53B C42 H53C 120.1
C41 C43 H43A 118.4
C41 C43 H43B 102.0
H43A C43 H43B 109.5
C41 C43 H43C 107.7
H43A C43 H43C 109.5
H43B C43 H43C 109.5
C41 C43 H54A 124.3
H43A C43 H54A 43.0
H43B C43 H54A 66.6
H43C C43 H54A 127.9
C41 C43 H54B 94.2
H43A C43 H54B 129.2
H43B C43 H54B 20.7
H43C C43 H54B 94.2
H54A C43 H54B 86.9
C41 C43 H54C 108.9
H43A C43 H54C 120.5
H43B C43 H54C 92.9
H43C C43 H54C 17.0
H54A C43 H54C 125.5
H54B C43 H54C 77.2
C38 C51 H39A 103.3
C38 C51 H39B 123.2
H39A C51 H39B 133.3
C38 C51 H39C 89.2
H39A C51 H39C 84.0
H39B C51 H39C 92.5
C38 C51 H51A 112.6
H39A C51 H51A 20.1
H39B C51 H51A 122.4
H39C C51 H51A 101.8
C38 C51 H51B 107.7
H39A C51 H51B 129.5
H39B C51 H51B 42.5
H39C C51 H51B 134.3
H51A C51 H51B 109.5
C38 C51 H51C 108.1
H39A C51 H51C 97.1
H39B C51 H51C 67.0
H39C C51 H51C 26.2
H51A C51 H51C 109.5
H51B C51 H51C 109.5
C38 C52 H40A 120.2
C38 C52 H40B 101.6
H40A C52 H40B 105.8
C38 C52 H40C 113.8
H40A C52 H40C 114.9
H40B C52 H40C 95.8
C38 C52 H52A 110.6
H40A C52 H52A 20.3
H40B C52 H52A 126.1
H40C C52 H52A 108.4
C38 C52 H52B 112.7
H40A C52 H52B 89.2
H40B C52 H52B 16.7
H40C C52 H52B 101.5
H52A C52 H52B 109.5
C38 C52 H52C 105.0
H40A C52 H52C 119.3
H40B C52 H52C 102.1
H40C C52 H52C 9.7
H52A C52 H52C 109.5
H52B C52 H52C 109.5
C41 C53 H42A 126.3
C41 C53 H42B 100.6
H42A C53 H42B 90.4
C41 C53 H42C 113.1
H42A C53 H42C 120.3
H42B C53 H42C 84.3
C41 C53 H53A 109.8
H42A C53 H53A 16.6
H42B C53 H53A 96.1
H42C C53 H53A 136.3
C41 C53 H53B 104.3
H42A C53 H53B 100.7
H42B C53 H53B 16.7
H42C C53 H53B 67.8
H53A C53 H53B 109.5
C41 C53 H53C 114.2
H42A C53 H53C 100.6
H42B C53 H53C 124.8
H42C C53 H53C 43.6
H53A C53 H53C 109.5
H53B C53 H53C 109.5
C41 C54 H43A 92.6
C41 C54 H43B 119.9
H43A C54 H43B 94.0
C41 C54 H43C 100.3
H43A C54 H43C 79.0
H43B C54 H43C 139.6
C41 C54 H54A 103.0
H43A C54 H54A 24.5
H43B C54 H54A 69.5
H43C C54 H54A 98.9
C41 C54 H54B 115.6
H43A C54 H54B 133.5
H43B C54 H54B 40.4
H43C C54 H54B 126.3
H54A C54 H54B 109.5
C41 C54 H54C 109.5
H43A C54 H54C 92.9
H43B C54 H54C 129.7
H43C C54 H54C 16.9
H54A C54 H54C 109.5
H54B C54 H54C 109.5

loop_
_geom_bond_atom_site_label_1
_geom_bond_atom_site_label_2
_geom_bond_distance
Sc1 O2 1.9083(14)
Sc1 N1 2.1238(18)
Sc1 O1 2.1577(15)
Sc1 C1 2.421(2)
Sc1 C5 2.433(2)
Sc1 C2 2.498(2)
Sc1 C4 2.510(2)
Sc1 C3 2.544(2)
Sc1 Si1 3.0375(8)
Si1 N1 1.7368(19)
Si1 C1 1.871(2)
Si1 C11 1.874(2)
Si1 C10 1.878(2)
B1 N3 1.438(3)
B1 N2 1.446(3)
B1 C48 1.569(3)
O2 C48 1.402(2)
O1 C47 1.445(3)
O1 C44 1.450(3)
N1 C12 1.394(3)
N2 C30 1.404(3)
N2 C18 1.444(3)
N3 C31 1.404(3)
N3 C32 1.436(3)
C1 C5 1.439(3)
C1 C2 1.439(3)
C2 C3 1.412(3)
C2 C6 1.515(3)
C3 C4 1.420(3)
C3 C7 1.509(3)
C4 C5 1.407(3)
C4 C8 1.502(3)
C5 C9 1.505(3)
C6 H6A 0.9800
C6 H6B 0.9800
C6 H6C 0.9800
C7 H7A 0.9800
C7 H7B 0.9800
C7 H7C 0.9800
C8 H8A 0.9800
C8 H8B 0.9800
C8 H8C 0.9800
C9 H9A 0.9800
C9 H9B 0.9800
C9 H9C 0.9800
C10 H10A 0.9800
C10 H10B 0.9800
C10 H10C 0.9800
C11 H11A 0.9800
C11 H11B 0.9800
C11 H11C 0.9800
C12 C13 1.404(3)
C12 C17 1.409(3)
C13 C14 1.376(3)
C13 H13 0.9500
C14 C15 1.380(4)
C14 H14 0.9500
C15 C16 1.377(4)
C15 H15 0.9500
C16 C17 1.383(3)
C16 H16 0.9500
C17 H17 0.9500
C18 C23 1.400(3)
C18 C19 1.407(3)
C19 C20 1.395(3)
C19 C27 1.516(3)
C20 C21 1.373(3)
C20 H20 0.9500
C21 C22 1.373(3)
C21 H21 0.9500
C22 C23 1.395(3)
C22 H22 0.9500
C23 C24 1.517(3)
C24 C25 1.521(4)
C24 C26 1.531(4)
C24 H24 1.0000
C25 H25A 0.9800
C25 H25B 0.9800
C25 H25C 0.9800
C26 H26A 0.9800
C26 H26B 0.9800
C26 H26C 0.9800
C27 C29 1.526(4)
C27 C28 1.530(4)
C27 H27 1.0000
C28 H28A 0.9800
C28 H28B 0.9800
C28 H28C 0.9800
C29 H29A 0.9800
C29 H29B 0.9800
C29 H29C 0.9800
C30 C31 1.326(3)
C30 H30 0.9500
C31 H31 0.9500
C32 C33 1.401(3)
C32 C37 1.403(3)
C33 C34 1.395(3)
C33 C41 1.524(3)
C34 C35 1.379(3)
C34 H34 0.9500
C35 C36 1.381(3)
C35 H35 0.9500
C36 C37 1.396(3)
C36 H36 0.9500
C37 C38 1.518(3)
C38 C52 1.50(2)
C38 C39 1.51(3)
C38 C40 1.542(17)
C38 C51 1.56(3)
C38 H38 1.1289
C41 C53 1.488(19)
C41 C43 1.525(14)
C41 C54 1.576(14)
C41 C42 1.592(18)
C41 H41 1.1516
C44 C45 1.501(4)
C44 H44A 0.9900
C44 H44B 0.9900
C45 C46 1.477(4)
C45 H45A 0.9900
C45 H45B 0.9900
C46 C47 1.495(4)
C46 H46A 0.9900
C46 H46B 0.9900
C47 H47A 0.9900
C47 H47B 0.9900
C48 C49 1.514(3)
C48 C50 1.533(3)
C49 C50 1.492(3)
C49 H49A 0.9900
C49 H49B 0.9900
C50 H50A 0.9900
C50 H50B 0.9900
C39 H39A 0.9800
C39 H39B 0.9800
C39 H39C 0.9800
C39 H51A 1.1170
C39 H51B 1.3539
C39 H51C 0.7323
C40 H40A 0.9800
C40 H40B 0.9800
C40 H40C 0.9800
C40 H52A 1.1236
C40 H52B 0.8585
C40 H52C 0.9491
C42 H42A 0.9800
C42 H42B 0.9800
C42 H42C 0.9800
C42 H53A 1.1437
C42 H53B 0.6060
C42 H53C 1.2080
C43 H43A 0.9800
C43 H43B 0.9800
C43 H43C 0.9800
C43 H54A 0.7388
C43 H54B 1.4596
C43 H54C 1.0543
C51 H39A 0.9765
C51 H39B 0.7643
C51 H39C 1.3735
C51 H51A 0.9800
C51 H51B 0.9800
C51 H51C 0.9800
C52 H40A 0.8693
C52 H40B 1.1279
C52 H40C 1.0265
C52 H52A 0.9800
C52 H52B 0.9800
C52 H52C 0.9800
C53 H42A 0.8444
C53 H42B 1.3536
C53 H42C 0.9990
C53 H53A 0.9800
C53 H53B 0.9800
C53 H53C 0.9800
C54 H43A 1.4217
C54 H43B 0.6424
C54 H43C 1.0560
C54 H54A 0.9800
C54 H54B 0.9800
C54 H54C 0.9800
